data_7108160
loop_
_publ_author_name
'Balaji Purushothaman'
'Sean R. Parkin'
'Mark J. Kendrick'
'Daniel David'
'Jeremy W. Ward'
'Liyang Yu'
'Natalie Stingelin'
'Oana D. Jurchescu'
'Oksana Ostroverkhova'
'John E. Anthony'

_publ_section_title
;
 Synthesis and charge transport studies of stable, soluble hexacenes
;
_journal_name_full Chem.Commun.
_journal_page_first 8261
_journal_paper_doi 10.1039/c2cc33919f
_journal_volume 48
_journal_year 2012
_chemical_formula_moiety 'C66 H72 F8 Si2, C7 H8'
_chemical_formula_sum 'C73 H80 F8 Si2'
_chemical_formula_weight 1165.55
_chemical_name_systematic
;
?
;
_space_group_IT_number 1
_symmetry_cell_setting triclinic
_symmetry_space_group_name_Hall 'P 1'
_symmetry_space_group_name_H-M 'P 1'
_atom_sites_solution_hydrogens geom
_atom_sites_solution_primary direct
_atom_sites_solution_secondary difmap
_audit_creation_method SHELXL-97
_cell_angle_alpha 89.2381(6)
_cell_angle_beta 80.7371(6)
_cell_angle_gamma 63.7452(6)
_cell_formula_units_Z 1
_cell_length_a 9.5223(1)
_cell_length_b 10.2081(1)
_cell_length_c 18.3986(3)
_cell_measurement_reflns_used 7191
_cell_measurement_temperature 90.0(2)
_cell_measurement_theta_max 27.48
_cell_measurement_theta_min 1.00
_cell_volume 1579.62(4)
_computing_cell_refinement 'SCALEPACK (Otwinowski & Minor, 1997)'
_computing_data_collection 'COLLECT (Nonius, 1998)'
_computing_data_reduction 'DENZO-SMN (Otwinowski & Minor, 1997)'
_computing_molecular_graphics 'XP in SHELXTL (Sheldrick, 2008)'
_computing_publication_material
;
SHELX-97 (Sheldrick, 2008) and local procedures
;
_computing_structure_refinement 'SHELXL-97 (Sheldrick, 2008)'
_computing_structure_solution 'SHELXS-97 (Sheldrick, 2008)'
_diffrn_ambient_temperature 90.0(2)
_diffrn_detector_area_resol_mean 9.1
_diffrn_measured_fraction_theta_full 0.996
_diffrn_measured_fraction_theta_max 0.996
_diffrn_measurement_device_type 'Nonius KappaCCD diffractometer'
_diffrn_measurement_method '\w scans at fixed \c = 55\%'
_diffrn_radiation_monochromator graphite
_diffrn_radiation_source 'fine-focus sealed tube'
_diffrn_radiation_type MoK\a
_diffrn_radiation_wavelength 0.71073
_diffrn_reflns_av_R_equivalents 0.0419
_diffrn_reflns_av_sigmaI/netI 0.0744
_diffrn_reflns_limit_h_max 12
_diffrn_reflns_limit_h_min -12
_diffrn_reflns_limit_k_max 13
_diffrn_reflns_limit_k_min -13
_diffrn_reflns_limit_l_max 23
_diffrn_reflns_limit_l_min -23
_diffrn_reflns_number 38489
_diffrn_reflns_theta_full 27.53
_diffrn_reflns_theta_max 27.53
_diffrn_reflns_theta_min 2.23
_diffrn_standards_number 0
_exptl_absorpt_coefficient_mu 0.122
_exptl_absorpt_correction_T_max 0.986
_exptl_absorpt_correction_T_min 0.821
_exptl_absorpt_correction_type multi-scan
_exptl_absorpt_process_details 'Scalepack (Otwinowski & Minor, 1997)'
_exptl_crystal_colour green
_exptl_crystal_density_diffrn 1.225
_exptl_crystal_density_method 'not measured'
_exptl_crystal_description block
_exptl_crystal_F_000 618
_exptl_crystal_size_max 0.24
_exptl_crystal_size_mid 0.16
_exptl_crystal_size_min 0.12
_refine_diff_density_max 0.753
_refine_diff_density_min -0.354
_refine_diff_density_rms 0.071
_refine_ls_abs_structure_details 'Flack H D (1983), Acta Cryst. A39, 876-881'
_refine_ls_abs_structure_Flack 0.09(11)
_refine_ls_extinction_method none
_refine_ls_goodness_of_fit_ref 1.033
_refine_ls_hydrogen_treatment constr
_refine_ls_matrix_type full
_refine_ls_number_parameters 753
_refine_ls_number_reflns 14355
_refine_ls_number_restraints 52
_refine_ls_restrained_S_all 1.034
_refine_ls_R_factor_all 0.1076
_refine_ls_R_factor_gt 0.0635
_refine_ls_shift/su_max 0.000
_refine_ls_shift/su_mean 0.000
_refine_ls_structure_factor_coef Fsqd
_refine_ls_weighting_details 'calc w=1/[\s^2^(Fo^2^)+(0.1007P)^2^] where P=(Fo^2^+2Fc^2^)/3'
_refine_ls_weighting_scheme calc
_refine_ls_wR_factor_gt 0.1479
_refine_ls_wR_factor_ref 0.1740
_reflns_number_gt 9479
_reflns_number_total 14355
_reflns_threshold_expression >2\s(I)
_cod_data_source_file c2cc33919f.txt
_cod_data_source_block k11146
_cod_original_cell_volume 1579.62(3)
_cod_database_code 7108160

loop_
_symmetry_equiv_pos_as_xyz
'x, y, z'

loop_
_atom_site_label
_atom_site_type_symbol
_atom_site_fract_x
_atom_site_fract_y
_atom_site_fract_z
_atom_site_U_iso_or_equiv
_atom_site_adp_type
_atom_site_occupancy
_atom_site_symmetry_multiplicity
_atom_site_calc_flag
_atom_site_refinement_flags
_atom_site_disorder_assembly
_atom_site_disorder_group
Si1 Si 0.73424(11) 0.36137(10) 0.18033(5) 0.0205(2) Uani 1 1 d . . .
F1 F 1.4352(2) 0.1698(2) 0.41300(12) 0.0399(5) Uani 1 1 d . . .
F2 F 1.6418(2) 0.1144(2) 0.50884(13) 0.0455(6) Uani 1 1 d . . .
F3 F 1.5382(2) 0.1883(2) 0.65375(12) 0.0420(5) Uani 1 1 d . . .
F4 F 1.2193(2) 0.3232(2) 0.70865(11) 0.0342(5) Uani 1 1 d . . .
F5 F -0.1601(2) 0.7594(2) 0.60574(11) 0.0351(5) Uani 1 1 d . . .
F6 F -0.3686(3) 0.8184(3) 0.51089(13) 0.0413(6) Uani 1 1 d . . .
F7 F -0.2646(3) 0.7515(3) 0.36540(13) 0.0474(7) Uani 1 1 d . . .
F8 F 0.0527(3) 0.6240(3) 0.30936(11) 0.0430(5) Uani 1 1 d . . .
C1 C 0.5557(4) 0.4718(4) 0.42251(19) 0.0205(8) Uani 1 1 d . . .
Si2 Si 0.26613(11) 0.62981(10) 0.82009(5) 0.0205(2) Uani 1 1 d . . .
C2 C 0.6664(4) 0.4472(4) 0.4703(2) 0.0210(8) Uani 1 1 d . . .
C3 C 0.8298(5) 0.3898(4) 0.4440(2) 0.0224(8) Uani 1 1 d . . .
H3 H 0.8670 0.3674 0.3925 0.027 Uiso 1 1 calc R . .
C4 C 0.9399(4) 0.3643(4) 0.4905(2) 0.0221(8) Uani 1 1 d . . .
C5 C 1.1040(4) 0.3009(4) 0.4646(2) 0.0227(8) Uani 1 1 d . . .
H5 H 1.1420 0.2757 0.4133 0.027 Uiso 1 1 calc R . .
C6 C 1.2128(4) 0.2738(4) 0.5114(2) 0.0233(8) Uani 1 1 d . . .
C7 C 1.3796(5) 0.2061(4) 0.4867(2) 0.0251(8) Uani 1 1 d . . .
C8 C 1.4833(4) 0.1795(4) 0.5329(2) 0.0341(9) Uani 1 1 d . . .
C9 C 1.4292(4) 0.2179(4) 0.6100(2) 0.0304(8) Uani 1 1 d . . .
C10 C 1.2716(4) 0.2828(4) 0.6358(2) 0.0229(8) Uani 1 1 d . . .
C11 C 1.1565(4) 0.3133(4) 0.5889(2) 0.0219(8) Uani 1 1 d . . .
C12 C 0.9964(4) 0.3749(4) 0.6163(2) 0.0230(8) Uani 1 1 d . . .
H12 H 0.9604 0.4001 0.6677 0.028 Uiso 1 1 calc R . .
C13 C 0.8833(4) 0.4016(4) 0.5687(2) 0.0215(8) Uani 1 1 d . . .
C14 C 0.7194(5) 0.4600(4) 0.5964(2) 0.0241(9) Uani 1 1 d . . .
H14 H 0.6820 0.4846 0.6478 0.029 Uiso 1 1 calc R . .
C15 C 0.6097(4) 0.4823(4) 0.5485(2) 0.0189(8) Uani 1 1 d . . .
C16 C 0.4444(4) 0.5398(4) 0.57638(19) 0.0182(8) Uani 1 1 d . . .
C17 C 0.3341(4) 0.5653(4) 0.52758(19) 0.0196(8) Uani 1 1 d . . .
C18 C 0.1687(4) 0.6280(4) 0.5553(2) 0.0202(8) Uani 1 1 d . . .
H18 H 0.1312 0.6498 0.6069 0.024 Uiso 1 1 calc R . .
C19 C 0.0613(4) 0.6576(4) 0.5072(2) 0.0228(8) Uani 1 1 d . . .
C20 C -0.1069(5) 0.7245(4) 0.5330(2) 0.0261(9) Uani 1 1 d . . .
C21 C -0.2111(4) 0.7553(4) 0.4863(2) 0.0289(9) Uani 1 1 d . . .
C22 C -0.1544(5) 0.7187(4) 0.4093(2) 0.0308(9) Uani 1 1 d . . .
C23 C 0.0023(5) 0.6558(4) 0.3826(2) 0.0307(9) Uani 1 1 d . . .
C24 C 0.1183(4) 0.6227(4) 0.4290(2) 0.0225(8) Uani 1 1 d . . .
C25 C 0.2787(5) 0.5594(4) 0.4025(2) 0.0218(8) Uani 1 1 d . . .
H25 H 0.3153 0.5344 0.3511 0.026 Uiso 1 1 calc R . .
C26 C 0.3907(4) 0.5306(4) 0.44983(19) 0.0202(8) Uani 1 1 d . . .
C27 C 0.6129(4) 0.4353(4) 0.34561(19) 0.0213(8) Uani 1 1 d . . .
C28 C 0.6627(4) 0.4029(4) 0.2800(2) 0.0235(8) Uani 1 1 d . . .
C29 C 0.5872(4) 0.5153(4) 0.13395(19) 0.0212(7) Uani 1 1 d . . .
H29 H 0.6183 0.4899 0.0796 0.025 Uiso 1 1 calc R . .
C30 C 0.5899(4) 0.6622(4) 0.1480(2) 0.0327(9) Uani 1 1 d . . .
H30A H 0.6981 0.6522 0.1297 0.039 Uiso 1 1 calc R . .
H30B H 0.5645 0.6881 0.2018 0.039 Uiso 1 1 calc R . .
C31 C 0.4697(5) 0.7853(4) 0.1093(3) 0.0426(11) Uani 1 1 d . . .
H31A H 0.4707 0.8790 0.1216 0.051 Uiso 1 1 calc R . .
H31B H 0.5018 0.7644 0.0552 0.051 Uiso 1 1 calc R . .
C32 C 0.3026(5) 0.8001(4) 0.1324(2) 0.0362(10) Uani 1 1 d . . .
H32A H 0.2654 0.8329 0.1853 0.043 Uiso 1 1 calc R . .
H32B H 0.2298 0.8754 0.1039 0.043 Uiso 1 1 calc R . .
C33 C 0.2975(5) 0.6562(4) 0.1194(3) 0.0441(11) Uani 1 1 d . . .
H33A H 0.3203 0.6305 0.0657 0.053 Uiso 1 1 calc R . .
H33B H 0.1894 0.6673 0.1388 0.053 Uiso 1 1 calc R . .
C34 C 0.4179(4) 0.5322(4) 0.1568(2) 0.0344(5) Uani 1 1 d . . .
H34A H 0.4160 0.4393 0.1439 0.041 Uiso 1 1 calc R . .
H34B H 0.3864 0.5517 0.2110 0.041 Uiso 1 1 calc R . .
C35 C 0.7275(4) 0.1847(4) 0.15847(17) 0.0208(8) Uani 1 1 d . . .
H35 H 0.6139 0.2047 0.1739 0.025 Uiso 1 1 calc R . .
C36 C 0.7684(5) 0.1376(4) 0.07576(19) 0.0287(9) Uani 1 1 d . . .
H36A H 0.6991 0.2190 0.0489 0.034 Uiso 1 1 calc R . .
H36B H 0.8799 0.1178 0.0571 0.034 Uiso 1 1 calc R . .
C37 C 0.7478(5) 0.0010(4) 0.0597(2) 0.0341(9) Uani 1 1 d . . .
H37A H 0.7810 -0.0278 0.0062 0.041 Uiso 1 1 calc R . .
H37B H 0.6343 0.0233 0.0734 0.041 Uiso 1 1 calc R . .
C38 C 0.8474(4) -0.1259(4) 0.10317(19) 0.0279(8) Uani 1 1 d . . .
H38A H 0.8289 -0.2117 0.0938 0.033 Uiso 1 1 calc R . .
H38B H 0.9617 -0.1539 0.0865 0.033 Uiso 1 1 calc R . .
C39 C 0.8028(5) -0.0814(4) 0.1856(2) 0.0402(10) Uani 1 1 d . . .
H39A H 0.8709 -0.1631 0.2128 0.048 Uiso 1 1 calc R . .
H39B H 0.6909 -0.0616 0.2030 0.048 Uiso 1 1 calc R . .
C40 C 0.8231(5) 0.0551(4) 0.2023(2) 0.0327(9) Uani 1 1 d . . .
H40A H 0.9371 0.0316 0.1900 0.039 Uiso 1 1 calc R . .
H40B H 0.7877 0.0838 0.2558 0.039 Uiso 1 1 calc R . .
C41 C 0.9345(4) 0.3612(4) 0.16144(19) 0.0230(8) Uani 1 1 d . . .
H41 H 0.9178 0.4596 0.1798 0.028 Uiso 1 1 calc R . .
C42 C 1.0034(5) 0.3441(5) 0.0791(2) 0.0378(10) Uani 1 1 d . . .
H42A H 0.9259 0.4210 0.0532 0.045 Uiso 1 1 calc R . .
H42B H 1.0217 0.2478 0.0584 0.045 Uiso 1 1 calc R . .
C43 C 1.1620(5) 0.3561(5) 0.0659(2) 0.0454(11) Uani 1 1 d . . .
H43A H 1.2068 0.3389 0.0126 0.054 Uiso 1 1 calc R . .
H43B H 1.1418 0.4561 0.0818 0.054 Uiso 1 1 calc R . .
C44 C 1.2824(4) 0.2446(5) 0.1087(2) 0.0403(11) Uani 1 1 d . . .
H44A H 1.3116 0.1444 0.0891 0.048 Uiso 1 1 calc R . .
H44B H 1.3800 0.2586 0.1018 0.048 Uiso 1 1 calc R . .
C45 C 1.2150(5) 0.2612(6) 0.1898(3) 0.0486(7) Uani 1 1 d . . .
H45A H 1.1963 0.3577 0.2105 0.058 Uiso 1 1 calc R . .
H45B H 1.2928 0.1844 0.2157 0.058 Uiso 1 1 calc R . .
C46 C 1.0573(5) 0.2486(5) 0.2029(2) 0.0447(6) Uani 1 1 d . . .
H46A H 1.0780 0.1489 0.1863 0.054 Uiso 1 1 calc R . .
H46B H 1.0138 0.2638 0.2564 0.054 Uiso 1 1 calc R . .
C47 C 0.3879(4) 0.5704(4) 0.65429(19) 0.0214(8) Uani 1 1 d . . .
C48 C 0.3378(4) 0.5921(4) 0.72007(19) 0.0205(8) Uani 1 1 d . . .
C49 C 0.0661(4) 0.6297(4) 0.83850(18) 0.0233(8) Uani 1 1 d . . .
H49 H 0.0863 0.5279 0.8242 0.028 Uiso 1 1 calc R . .
C50 C -0.0547(5) 0.7298(5) 0.7923(3) 0.0447(6) Uani 1 1 d . . .
H50A H -0.0783 0.8327 0.8036 0.054 Uiso 1 1 calc R . .
H50B H -0.0084 0.7050 0.7392 0.054 Uiso 1 1 calc R . .
C51 C -0.2091(5) 0.7141(5) 0.8078(2) 0.0486(7) Uani 1 1 d . . .
H51A H -0.2862 0.7831 0.7787 0.058 Uiso 1 1 calc R . .
H51B H -0.1873 0.6135 0.7922 0.058 Uiso 1 1 calc R . .
C52 C -0.2804(5) 0.7452(5) 0.8887(2) 0.0405(10) Uani 1 1 d . . .
H52A H -0.3788 0.7325 0.8976 0.049 Uiso 1 1 calc R . .
H52B H -0.3086 0.8478 0.9037 0.049 Uiso 1 1 calc R . .
C53 C -0.1633(5) 0.6426(5) 0.9342(2) 0.0430(11) Uani 1 1 d . . .
H53A H -0.1410 0.5405 0.9216 0.052 Uiso 1 1 calc R . .
H53B H -0.2103 0.6658 0.9873 0.052 Uiso 1 1 calc R . .
C54 C -0.0089(5) 0.6567(5) 0.9201(2) 0.0353(10) Uani 1 1 d . . .
H54A H 0.0671 0.5855 0.9488 0.042 Uiso 1 1 calc R . .
H54B H -0.0302 0.7562 0.9375 0.042 Uiso 1 1 calc R . .
C55 C 0.2704(4) 0.8074(3) 0.84287(18) 0.0208(8) Uani 1 1 d . . .
H55 H 0.3824 0.7905 0.8253 0.025 Uiso 1 1 calc R . .
C56 C 0.1670(5) 0.9373(4) 0.8011(2) 0.0350(10) Uani 1 1 d . . .
H56A H 0.1982 0.9104 0.7474 0.042 Uiso 1 1 calc R . .
H56B H 0.0541 0.9576 0.8155 0.042 Uiso 1 1 calc R . .
C57 C 0.1839(6) 1.0748(4) 0.8172(2) 0.0434(11) Uani 1 1 d . . .
H57A H 0.2938 1.0586 0.7974 0.052 Uiso 1 1 calc R . .
H57B H 0.1105 1.1568 0.7920 0.052 Uiso 1 1 calc R . .
C58 C 0.1471(5) 1.1154(4) 0.8996(2) 0.0314(9) Uani 1 1 d . . .
H58A H 0.1635 1.2027 0.9085 0.038 Uiso 1 1 calc R . .
H58B H 0.0343 1.1404 0.9186 0.038 Uiso 1 1 calc R . .
C59 C 0.2520(5) 0.9911(4) 0.9402(2) 0.0336(9) Uani 1 1 d . . .
H59A H 0.2235 1.0191 0.9937 0.040 Uiso 1 1 calc R . .
H59B H 0.3641 0.9716 0.9240 0.040 Uiso 1 1 calc R . .
C60 C 0.2350(5) 0.8521(4) 0.9261(2) 0.0299(9) Uani 1 1 d . . .
H60A H 0.1255 0.8686 0.9469 0.036 Uiso 1 1 calc R . .
H60B H 0.3093 0.7715 0.9517 0.036 Uiso 1 1 calc R . .
C61 C 0.4131(4) 0.4779(4) 0.86597(19) 0.0224(8) Uani 1 1 d . . .
H61 H 0.3846 0.5051 0.9202 0.027 Uiso 1 1 calc R . .
C62 C 0.4102(4) 0.3304(4) 0.8546(2) 0.0322(9) Uani 1 1 d . . .
H62A H 0.3025 0.3409 0.8744 0.039 Uiso 1 1 calc R . .
H62B H 0.4328 0.3031 0.8011 0.039 Uiso 1 1 calc R . .
C63 C 0.5316(5) 0.2077(4) 0.8924(2) 0.0368(10) Uani 1 1 d . . .
H63A H 0.5011 0.2288 0.9466 0.044 Uiso 1 1 calc R . .
H63B H 0.5298 0.1142 0.8806 0.044 Uiso 1 1 calc R . .
C64 C 0.6987(5) 0.1916(4) 0.8684(2) 0.0322(9) Uani 1 1 d . . .
H64A H 0.7354 0.1567 0.8156 0.039 Uiso 1 1 calc R . .
H64B H 0.7715 0.1176 0.8973 0.039 Uiso 1 1 calc R . .
C65 C 0.7046(5) 0.3362(4) 0.8793(2) 0.0363(10) Uani 1 1 d . . .
H65A H 0.8128 0.3243 0.8594 0.044 Uiso 1 1 calc R . .
H65B H 0.6819 0.3642 0.9327 0.044 Uiso 1 1 calc R . .
C66 C 0.5840(4) 0.4583(4) 0.8407(2) 0.0344(5) Uani 1 1 d . . .
H66A H 0.6139 0.4351 0.7867 0.041 Uiso 1 1 calc R . .
H66B H 0.5877 0.5514 0.8513 0.041 Uiso 1 1 calc R . .
C1S C -0.8290(6) 0.9499(5) 0.4950(3) 0.0397(11) Uani 0.858(4) 1 d PDU A 1
C2S C -0.9822(6) 1.0047(5) 0.4798(3) 0.0399(11) Uani 0.858(4) 1 d PDU A 1
H2S H -1.0703 1.0392 0.5192 0.048 Uiso 0.858(4) 1 calc PR A 1
C3S C -1.0070(6) 1.0092(5) 0.4092(3) 0.0422(11) Uani 0.858(4) 1 d PDU A 1
H3S H -1.1130 1.0475 0.4000 0.051 Uiso 0.858(4) 1 calc PR A 1
C4S C -0.8829(6) 0.9597(5) 0.3500(3) 0.0436(11) Uani 0.858(4) 1 d PDU A 1
H4S H -0.9038 0.9636 0.3011 0.052 Uiso 0.858(4) 1 calc PR A 1
C5S C -0.7366(6) 0.9076(5) 0.3619(3) 0.0459(11) Uani 0.858(4) 1 d PDU A 1
H5S H -0.6518 0.8735 0.3209 0.055 Uiso 0.858(4) 1 calc PR A 1
C6S C -0.7005(6) 0.9006(5) 0.4359(3) 0.0454(11) Uani 0.858(4) 1 d PDU A 1
H6S H -0.5941 0.8640 0.4441 0.055 Uiso 0.858(4) 1 calc PR A 1
C7S C -0.7942(7) 0.9464(7) 0.5711(3) 0.0574(14) Uani 0.858(4) 1 d PDU A 1
H7S1 H -0.8798 1.0304 0.6016 0.086 Uiso 0.858(4) 1 calc PR A 1
H7S2 H -0.6932 0.9511 0.5696 0.086 Uiso 0.858(4) 1 calc PR A 1
H7S3 H -0.7868 0.8555 0.5923 0.086 Uiso 0.858(4) 1 calc PR A 1
C1S' C -0.980(2) 0.9949(19) 0.4630(12) 0.0397(11) Uani 0.142(4) 1 d PDU A 2
C2S' C -0.819(2) 0.935(2) 0.4333(12) 0.0454(11) Uani 0.142(4) 1 d PDU A 2
H2S' H -0.7857 0.9149 0.3814 0.055 Uiso 0.142(4) 1 calc PR A 2
C3S' C -0.708(2) 0.903(2) 0.4782(14) 0.0422(11) Uani 0.142(4) 1 d PDU A 2
H3S' H -0.5984 0.8623 0.4573 0.051 Uiso 0.142(4) 1 calc PR A 2
C4S' C -0.755(3) 0.931(3) 0.5535(14) 0.0574(14) Uani 0.142(4) 1 d PDU A 2
H4S' H -0.6766 0.9090 0.5839 0.069 Uiso 0.142(4) 1 calc PR A 2
C5S' C -0.906(3) 0.988(2) 0.5843(11) 0.0459(11) Uani 0.142(4) 1 d PDU A 2
H5S' H -0.9347 1.0058 0.6364 0.055 Uiso 0.142(4) 1 calc PR A 2
C6S' C -1.029(3) 1.025(2) 0.5401(12) 0.0399(11) Uani 0.142(4) 1 d PDU A 2
H6S' H -1.1384 1.0668 0.5618 0.048 Uiso 0.142(4) 1 calc PR A 2
C7S' C -1.104(3) 1.030(3) 0.4164(14) 0.0436(11) Uani 0.142(4) 1 d PDU A 2
H7S4 H -1.1781 0.9911 0.4373 0.065 Uiso 0.142(4) 1 calc PR A 2
H7S5 H -1.0541 0.9863 0.3662 0.065 Uiso 0.142(4) 1 calc PR A 2
H7S6 H -1.1625 1.1367 0.4148 0.065 Uiso 0.142(4) 1 calc PR A 2

loop_
_atom_site_aniso_label
_atom_site_aniso_U_11
_atom_site_aniso_U_22
_atom_site_aniso_U_33
_atom_site_aniso_U_23
_atom_site_aniso_U_13
_atom_site_aniso_U_12
Si1 0.0196(5) 0.0216(5) 0.0165(5) -0.0013(4) -0.0008(4) -0.0065(4)
F1 0.0311(12) 0.0414(12) 0.0417(13) -0.0082(10) 0.0040(10) -0.0143(10)
F2 0.0231(11) 0.0446(14) 0.0618(15) -0.0020(11) -0.0022(11) -0.0105(10)
F3 0.0296(12) 0.0452(13) 0.0506(14) 0.0065(10) -0.0160(10) -0.0133(10)
F4 0.0340(12) 0.0393(12) 0.0317(11) 0.0054(9) -0.0113(9) -0.0166(10)
F5 0.0284(11) 0.0409(12) 0.0315(11) -0.0021(9) -0.0024(9) -0.0122(9)
F6 0.0243(12) 0.0452(14) 0.0501(15) 0.0038(11) -0.0106(11) -0.0104(11)
F7 0.0399(14) 0.0631(16) 0.0409(14) 0.0115(12) -0.0205(12) -0.0204(12)
F8 0.0385(13) 0.0603(15) 0.0276(11) 0.0046(10) -0.0120(10) -0.0176(11)
C1 0.027(2) 0.0177(17) 0.0166(18) 0.0003(14) 0.0001(16) -0.0112(16)
Si2 0.0197(5) 0.0237(5) 0.0169(5) 0.0011(4) -0.0026(4) -0.0088(4)
C2 0.028(2) 0.0180(18) 0.0170(18) 0.0007(13) -0.0030(16) -0.0101(16)
C3 0.029(2) 0.0180(18) 0.0181(18) -0.0008(14) 0.0022(16) -0.0101(16)
C4 0.026(2) 0.0187(17) 0.0206(18) -0.0007(13) -0.0007(16) -0.0103(15)
C5 0.026(2) 0.0224(18) 0.0186(17) -0.0029(14) 0.0029(15) -0.0114(16)
C6 0.0245(19) 0.0175(17) 0.027(2) 0.0014(14) -0.0006(16) -0.0098(15)
C7 0.0226(19) 0.0209(17) 0.0245(19) -0.0073(14) 0.0047(15) -0.0059(15)
C8 0.0192(18) 0.0251(18) 0.055(2) -0.0003(16) -0.0033(17) -0.0078(15)
C9 0.0264(19) 0.0282(19) 0.040(2) 0.0058(15) -0.0095(16) -0.0142(16)
C10 0.0187(18) 0.0220(17) 0.0276(19) 0.0026(14) -0.0072(15) -0.0078(14)
C11 0.0230(19) 0.0178(17) 0.0272(19) 0.0013(14) -0.0052(16) -0.0109(15)
C12 0.029(2) 0.0257(19) 0.0186(18) 0.0011(14) -0.0036(16) -0.0163(17)
C13 0.024(2) 0.0174(17) 0.0218(18) 0.0042(14) -0.0018(15) -0.0094(15)
C14 0.029(2) 0.0245(19) 0.0186(19) 0.0021(14) -0.0014(17) -0.0131(17)
C15 0.0198(19) 0.0163(17) 0.0196(19) -0.0018(13) -0.0011(15) -0.0079(15)
C16 0.0197(19) 0.0168(17) 0.0169(18) -0.0008(13) 0.0000(15) -0.0081(15)
C17 0.0207(19) 0.0161(17) 0.0215(19) 0.0017(14) -0.0009(16) -0.0085(15)
C18 0.0217(19) 0.0183(17) 0.0193(18) -0.0004(13) 0.0003(15) -0.0090(15)
C19 0.0240(19) 0.0160(17) 0.028(2) 0.0024(14) -0.0033(16) -0.0087(15)
C20 0.028(2) 0.0201(18) 0.030(2) 0.0021(15) -0.0057(17) -0.0102(16)
C21 0.0208(19) 0.026(2) 0.040(2) 0.0033(16) -0.0065(17) -0.0093(16)
C22 0.028(2) 0.033(2) 0.033(2) 0.0099(16) -0.0127(17) -0.0115(17)
C23 0.037(2) 0.035(2) 0.026(2) 0.0084(16) -0.0099(18) -0.0201(18)
C24 0.028(2) 0.0148(17) 0.0258(19) 0.0045(14) -0.0058(16) -0.0098(15)
C25 0.028(2) 0.0196(17) 0.0167(18) -0.0006(14) -0.0057(16) -0.0095(15)
C26 0.025(2) 0.0181(18) 0.0167(18) 0.0023(14) -0.0025(16) -0.0096(16)
C27 0.022(2) 0.0194(17) 0.023(2) 0.0013(14) -0.0071(16) -0.0079(15)
C28 0.024(2) 0.0255(19) 0.023(2) 0.0016(15) -0.0059(17) -0.0117(16)
C29 0.0226(19) 0.0210(18) 0.0165(17) 0.0004(14) -0.0023(15) -0.0070(15)
C30 0.025(2) 0.023(2) 0.052(3) 0.0076(18) -0.0102(19) -0.0117(18)
C31 0.036(3) 0.027(2) 0.063(3) 0.015(2) -0.015(2) -0.010(2)
C32 0.025(2) 0.031(2) 0.038(2) 0.0014(18) -0.0051(19) 0.0004(18)
C33 0.035(3) 0.037(2) 0.065(3) 0.014(2) -0.025(2) -0.015(2)
C34 0.0237(11) 0.0306(11) 0.0538(14) 0.0127(9) -0.0175(10) -0.0130(9)
C35 0.0183(19) 0.0243(18) 0.0167(17) -0.0018(14) -0.0009(15) -0.0073(16)
C36 0.044(2) 0.0191(19) 0.0201(19) 0.0012(14) -0.0081(17) -0.0110(17)
C37 0.040(3) 0.028(2) 0.038(2) -0.0002(17) -0.014(2) -0.0160(19)
C38 0.026(2) 0.0191(18) 0.038(2) -0.0018(16) -0.0057(17) -0.0104(16)
C39 0.057(3) 0.029(2) 0.035(2) 0.0066(17) -0.010(2) -0.018(2)
C40 0.048(3) 0.023(2) 0.026(2) 0.0068(16) -0.0125(19) -0.0125(19)
C41 0.024(2) 0.0186(18) 0.0223(19) -0.0004(14) -0.0007(16) -0.0071(15)
C42 0.025(2) 0.050(3) 0.033(2) -0.0009(19) 0.0033(18) -0.015(2)
C43 0.034(3) 0.072(3) 0.034(2) -0.003(2) 0.004(2) -0.031(2)
C44 0.019(2) 0.037(2) 0.064(3) -0.014(2) 0.001(2) -0.0128(18)
C45 0.0286(13) 0.0704(19) 0.0535(15) 0.0192(13) -0.0166(11) -0.0255(13)
C46 0.0280(12) 0.0660(17) 0.0472(14) 0.0248(12) -0.0155(11) -0.0249(12)
C47 0.0163(19) 0.0217(18) 0.023(2) -0.0010(15) -0.0012(16) -0.0065(15)
C48 0.0178(18) 0.0197(17) 0.022(2) -0.0017(15) -0.0031(16) -0.0071(15)
C49 0.0171(19) 0.029(2) 0.0206(19) -0.0011(15) -0.0017(15) -0.0083(16)
C50 0.0280(12) 0.0660(17) 0.0472(14) 0.0248(12) -0.0155(11) -0.0249(12)
C51 0.0286(13) 0.0704(19) 0.0535(15) 0.0192(13) -0.0166(11) -0.0255(13)
C52 0.024(2) 0.037(2) 0.058(3) -0.009(2) -0.003(2) -0.0123(19)
C53 0.032(2) 0.065(3) 0.030(2) -0.005(2) 0.0088(19) -0.025(2)
C54 0.021(2) 0.059(3) 0.025(2) -0.0036(19) -0.0002(17) -0.018(2)
C55 0.0165(18) 0.0212(18) 0.0218(18) 0.0031(14) -0.0016(15) -0.0063(15)
C56 0.044(3) 0.026(2) 0.024(2) 0.0018(16) -0.0082(18) -0.0055(19)
C57 0.058(3) 0.025(2) 0.040(2) 0.0086(18) -0.001(2) -0.014(2)
C58 0.034(2) 0.0207(19) 0.038(2) 0.0008(16) -0.0020(18) -0.0118(17)
C59 0.029(2) 0.024(2) 0.044(2) -0.0081(17) -0.0112(19) -0.0061(17)
C60 0.041(2) 0.025(2) 0.027(2) 0.0014(15) -0.0123(18) -0.0151(18)
C61 0.022(2) 0.0226(18) 0.0193(18) 0.0013(14) -0.0005(15) -0.0081(16)
C62 0.024(2) 0.027(2) 0.048(2) 0.0078(17) -0.0043(18) -0.0140(17)
C63 0.032(2) 0.024(2) 0.051(3) 0.0118(18) -0.004(2) -0.0117(18)
C64 0.031(2) 0.024(2) 0.034(2) 0.0059(16) -0.0084(19) -0.0038(17)
C65 0.025(2) 0.030(2) 0.054(3) 0.0115(18) -0.0199(19) -0.0085(18)
C66 0.0237(11) 0.0306(11) 0.0538(14) 0.0127(9) -0.0175(10) -0.0130(9)
C1S 0.055(3) 0.028(2) 0.041(2) 0.0038(19) -0.015(2) -0.021(2)
C2S 0.036(2) 0.028(2) 0.057(3) 0.007(2) -0.007(2) -0.0156(19)
C3S 0.034(3) 0.035(2) 0.055(3) 0.001(2) -0.012(2) -0.011(2)
C4S 0.053(3) 0.041(3) 0.036(2) 0.0133(19) -0.012(2) -0.019(2)
C5S 0.049(3) 0.033(2) 0.045(3) -0.004(2) 0.010(2) -0.014(2)
C6S 0.037(2) 0.027(2) 0.074(3) 0.010(2) -0.019(2) -0.013(2)
C7S 0.075(4) 0.044(3) 0.065(3) 0.017(2) -0.030(3) -0.032(3)
C1S' 0.055(3) 0.028(2) 0.041(2) 0.0038(19) -0.015(2) -0.021(2)
C2S' 0.037(2) 0.027(2) 0.074(3) 0.010(2) -0.019(2) -0.013(2)
C3S' 0.034(3) 0.035(2) 0.055(3) 0.001(2) -0.012(2) -0.011(2)
C4S' 0.075(4) 0.044(3) 0.065(3) 0.017(2) -0.030(3) -0.032(3)
C5S' 0.049(3) 0.033(2) 0.045(3) -0.004(2) 0.010(2) -0.014(2)
C6S' 0.036(2) 0.028(2) 0.057(3) 0.007(2) -0.007(2) -0.0156(19)
C7S' 0.053(3) 0.041(3) 0.036(2) 0.0133(19) -0.012(2) -0.019(2)

loop_
_atom_type_symbol
_atom_type_description
_atom_type_scat_dispersion_real
_atom_type_scat_dispersion_imag
_atom_type_scat_source
C C 0.0033 0.0016 'International Tables Vol C Tables 4.2.6.8 and 6.1.1.4'
H H 0.0000 0.0000 'International Tables Vol C Tables 4.2.6.8 and 6.1.1.4'
Si Si 0.0817 0.0704 'International Tables Vol C Tables 4.2.6.8 and 6.1.1.4'
F F 0.0171 0.0103 'International Tables Vol C Tables 4.2.6.8 and 6.1.1.4'

loop_
_geom_angle_atom_site_label_1
_geom_angle_atom_site_label_2
_geom_angle_atom_site_label_3
_geom_angle
C28 Si1 C41 106.48(16)
C28 Si1 C35 105.93(15)
C41 Si1 C35 117.05(15)
C28 Si1 C29 106.20(16)
C41 Si1 C29 110.44(15)
C35 Si1 C29 110.04(15)
C26 C1 C2 121.3(3)
C26 C1 C27 119.8(3)
C2 C1 C27 118.9(3)
C48 Si2 C61 106.82(16)
C48 Si2 C49 106.77(16)
C61 Si2 C49 111.00(15)
C48 Si2 C55 105.29(15)
C61 Si2 C55 109.81(15)
C49 Si2 C55 116.52(16)
C3 C2 C1 121.9(3)
C3 C2 C15 118.8(3)
C1 C2 C15 119.3(3)
C4 C3 C2 122.5(3)
C4 C3 H3 118.8
C2 C3 H3 118.8
C3 C4 C5 122.5(3)
C3 C4 C13 118.9(3)
C5 C4 C13 118.6(3)
C6 C5 C4 122.1(3)
C6 C5 H5 119.0
C4 C5 H5 119.0
C5 C6 C7 123.0(3)
C5 C6 C11 119.4(3)
C7 C6 C11 117.6(3)
C8 C7 F1 119.4(3)
C8 C7 C6 122.2(3)
F1 C7 C6 118.4(3)
C7 C8 F2 121.7(4)
C7 C8 C9 120.8(3)
F2 C8 C9 117.5(3)
F3 C9 C10 122.8(3)
F3 C9 C8 118.2(3)
C10 C9 C8 119.0(3)
C9 C10 F4 119.2(3)
C9 C10 C11 122.4(3)
F4 C10 C11 118.4(3)
C12 C11 C10 121.8(3)
C12 C11 C6 120.1(3)
C10 C11 C6 118.0(3)
C11 C12 C13 121.0(3)
C11 C12 H12 119.5
C13 C12 H12 119.5
C14 C13 C12 121.6(3)
C14 C13 C4 119.6(3)
C12 C13 C4 118.8(3)
C13 C14 C15 120.6(3)
C13 C14 H14 119.7
C15 C14 H14 119.7
C14 C15 C16 120.7(3)
C14 C15 C2 119.6(3)
C16 C15 C2 119.7(3)
C15 C16 C17 120.4(3)
C15 C16 C47 119.9(3)
C17 C16 C47 119.7(3)
C18 C17 C16 120.3(3)
C18 C17 C26 119.9(3)
C16 C17 C26 119.8(3)
C19 C18 C17 120.1(3)
C19 C18 H18 120.0
C17 C18 H18 120.0
C18 C19 C20 121.6(3)
C18 C19 C24 120.0(3)
C20 C19 C24 118.5(3)
F5 C20 C21 119.9(3)
F5 C20 C19 118.4(3)
C21 C20 C19 121.6(4)
F6 C21 C20 121.4(3)
F6 C21 C22 118.8(3)
C20 C21 C22 119.8(4)
C23 C22 F7 122.5(4)
C23 C22 C21 120.5(4)
F7 C22 C21 117.0(3)
C22 C23 F8 119.3(3)
C22 C23 C24 122.3(4)
F8 C23 C24 118.3(3)
C25 C24 C23 122.9(3)
C25 C24 C19 119.8(3)
C23 C24 C19 117.3(3)
C24 C25 C26 121.6(3)
C24 C25 H25 119.2
C26 C25 H25 119.2
C25 C26 C1 121.9(3)
C25 C26 C17 118.7(3)
C1 C26 C17 119.4(3)
C28 C27 C1 179.5(4)
C27 C28 Si1 177.9(3)
C34 C29 C30 109.8(3)
C34 C29 Si1 111.9(2)
C30 C29 Si1 112.6(2)
C34 C29 H29 107.4
C30 C29 H29 107.4
Si1 C29 H29 107.4
C29 C30 C31 111.5(3)
C29 C30 H30A 109.3
C31 C30 H30A 109.3
C29 C30 H30B 109.3
C31 C30 H30B 109.3
H30A C30 H30B 108.0
C32 C31 C30 111.5(3)
C32 C31 H31A 109.3
C30 C31 H31A 109.3
C32 C31 H31B 109.3
C30 C31 H31B 109.3
H31A C31 H31B 108.0
C33 C32 C31 111.2(3)
C33 C32 H32A 109.4
C31 C32 H32A 109.4
C33 C32 H32B 109.4
C31 C32 H32B 109.4
H32A C32 H32B 108.0
C32 C33 C34 111.9(3)
C32 C33 H33A 109.2
C34 C33 H33A 109.2
C32 C33 H33B 109.2
C34 C33 H33B 109.2
H33A C33 H33B 107.9
C33 C34 C29 112.5(3)
C33 C34 H34A 109.1
C29 C34 H34A 109.1
C33 C34 H34B 109.1
C29 C34 H34B 109.1
H34A C34 H34B 107.8
C36 C35 C40 110.0(3)
C36 C35 Si1 114.2(2)
C40 C35 Si1 115.2(2)
C36 C35 H35 105.5
C40 C35 H35 105.5
Si1 C35 H35 105.5
C37 C36 C35 112.6(3)
C37 C36 H36A 109.1
C35 C36 H36A 109.1
C37 C36 H36B 109.1
C35 C36 H36B 109.1
H36A C36 H36B 107.8
C36 C37 C38 110.8(3)
C36 C37 H37A 109.5
C38 C37 H37A 109.5
C36 C37 H37B 109.5
C38 C37 H37B 109.5
H37A C37 H37B 108.1
C39 C38 C37 110.3(3)
C39 C38 H38A 109.6
C37 C38 H38A 109.6
C39 C38 H38B 109.6
C37 C38 H38B 109.6
H38A C38 H38B 108.1
C38 C39 C40 111.4(3)
C38 C39 H39A 109.4
C40 C39 H39A 109.4
C38 C39 H39B 109.4
C40 C39 H39B 109.4
H39A C39 H39B 108.0
C39 C40 C35 112.3(3)
C39 C40 H40A 109.1
C35 C40 H40A 109.1
C39 C40 H40B 109.1
C35 C40 H40B 109.1
H40A C40 H40B 107.9
C42 C41 C46 109.9(3)
C42 C41 Si1 113.1(2)
C46 C41 Si1 114.0(2)
C42 C41 H41 106.4
C46 C41 H41 106.4
Si1 C41 H41 106.4
C41 C42 C43 111.3(3)
C41 C42 H42A 109.4
C43 C42 H42A 109.4
C41 C42 H42B 109.4
C43 C42 H42B 109.4
H42A C42 H42B 108.0
C44 C43 C42 111.1(3)
C44 C43 H43A 109.4
C42 C43 H43A 109.4
C44 C43 H43B 109.4
C42 C43 H43B 109.4
H43A C43 H43B 108.0
C45 C44 C43 111.1(3)
C45 C44 H44A 109.4
C43 C44 H44A 109.4
C45 C44 H44B 109.4
C43 C44 H44B 109.4
H44A C44 H44B 108.0
C44 C45 C46 111.2(3)
C44 C45 H45A 109.4
C46 C45 H45A 109.4
C44 C45 H45B 109.4
C46 C45 H45B 109.4
H45A C45 H45B 108.0
C41 C46 C45 111.6(3)
C41 C46 H46A 109.3
C45 C46 H46A 109.3
C41 C46 H46B 109.3
C45 C46 H46B 109.3
H46A C46 H46B 108.0
C48 C47 C16 177.3(3)
C47 C48 Si2 177.6(3)
C54 C49 C50 110.0(3)
C54 C49 Si2 113.4(2)
C50 C49 Si2 115.6(2)
C54 C49 H49 105.7
C50 C49 H49 105.7
Si2 C49 H49 105.7
C51 C50 C49 111.4(3)
C51 C50 H50A 109.3
C49 C50 H50A 109.3
C51 C50 H50B 109.3
C49 C50 H50B 109.3
H50A C50 H50B 108.0
C52 C51 C50 111.1(3)
C52 C51 H51A 109.4
C50 C51 H51A 109.4
C52 C51 H51B 109.4
C50 C51 H51B 109.4
H51A C51 H51B 108.0
C51 C52 C53 110.2(3)
C51 C52 H52A 109.6
C53 C52 H52A 109.6
C51 C52 H52B 109.6
C53 C52 H52B 109.6
H52A C52 H52B 108.1
C52 C53 C54 110.8(3)
C52 C53 H53A 109.5
C54 C53 H53A 109.5
C52 C53 H53B 109.5
C54 C53 H53B 109.5
H53A C53 H53B 108.1
C53 C54 C49 112.3(3)
C53 C54 H54A 109.1
C49 C54 H54A 109.1
C53 C54 H54B 109.1
C49 C54 H54B 109.1
H54A C54 H54B 107.9
C56 C55 C60 110.1(3)
C56 C55 Si2 114.2(2)
C60 C55 Si2 114.8(2)
C56 C55 H55 105.6
C60 C55 H55 105.6
Si2 C55 H55 105.6
C57 C56 C55 112.1(3)
C57 C56 H56A 109.2
C55 C56 H56A 109.2
C57 C56 H56B 109.2
C55 C56 H56B 109.2
H56A C56 H56B 107.9
C58 C57 C56 111.3(3)
C58 C57 H57A 109.4
C56 C57 H57A 109.4
C58 C57 H57B 109.4
C56 C57 H57B 109.4
H57A C57 H57B 108.0
C59 C58 C57 110.9(3)
C59 C58 H58A 109.5
C57 C58 H58A 109.5
C59 C58 H58B 109.5
C57 C58 H58B 109.5
H58A C58 H58B 108.0
C58 C59 C60 111.5(3)
C58 C59 H59A 109.3
C60 C59 H59A 109.3
C58 C59 H59B 109.3
C60 C59 H59B 109.3
H59A C59 H59B 108.0
C59 C60 C55 111.5(3)
C59 C60 H60A 109.3
C55 C60 H60A 109.3
C59 C60 H60B 109.3
C55 C60 H60B 109.3
H60A C60 H60B 108.0
C62 C61 C66 109.0(3)
C62 C61 Si2 113.4(2)
C66 C61 Si2 112.0(2)
C62 C61 H61 107.4
C66 C61 H61 107.4
Si2 C61 H61 107.4
C63 C62 C61 112.5(3)
C63 C62 H62A 109.1
C61 C62 H62A 109.1
C63 C62 H62B 109.1
C61 C62 H62B 109.1
H62A C62 H62B 107.8
C64 C63 C62 112.1(3)
C64 C63 H63A 109.2
C62 C63 H63A 109.2
C64 C63 H63B 109.2
C62 C63 H63B 109.2
H63A C63 H63B 107.9
C63 C64 C65 111.1(3)
C63 C64 H64A 109.4
C65 C64 H64A 109.4
C63 C64 H64B 109.4
C65 C64 H64B 109.4
H64A C64 H64B 108.0
C64 C65 C66 111.7(3)
C64 C65 H65A 109.3
C66 C65 H65A 109.3
C64 C65 H65B 109.3
C66 C65 H65B 109.3
H65A C65 H65B 107.9
C65 C66 C61 112.3(3)
C65 C66 H66A 109.1
C61 C66 H66A 109.1
C65 C66 H66B 109.1
C61 C66 H66B 109.1
H66A C66 H66B 107.9
C2S C1S C6S 118.8(4)
C2S C1S C7S 123.0(5)
C6S C1S C7S 118.1(5)
C3S C2S C1S 120.4(5)
C3S C2S H2S 119.8
C1S C2S H2S 119.8
C2S C3S C4S 122.0(5)
C2S C3S H3S 119.0
C4S C3S H3S 119.0
C5S C4S C3S 119.6(5)
C5S C4S H4S 120.2
C3S C4S H4S 120.2
C4S C5S C6S 121.6(5)
C4S C5S H5S 119.2
C6S C5S H5S 119.2
C1S C6S C5S 117.5(5)
C1S C6S H6S 121.3
C5S C6S H6S 121.3
C2S' C1S' C6S' 119.7(11)
C2S' C1S' C7S' 122.4(13)
C6S' C1S' C7S' 117.9(13)
C3S' C2S' C1S' 120.5(13)
C3S' C2S' H2S' 119.8
C1S' C2S' H2S' 119.8
C2S' C3S' C4S' 120.3(13)
C2S' C3S' H3S' 119.8
C4S' C3S' H3S' 119.8
C5S' C4S' C3S' 121.4(13)
C5S' C4S' H4S' 119.3
C3S' C4S' H4S' 119.3
C4S' C5S' C6S' 121.1(13)
C4S' C5S' H5S' 119.4
C6S' C5S' H5S' 119.4
C1S' C6S' C5S' 117.0(11)
C1S' C6S' H6S' 121.5
C5S' C6S' H6S' 121.5
C1S' C7S' H7S4 109.5
C1S' C7S' H7S5 109.5
H7S4 C7S' H7S5 109.5
C1S' C7S' H7S6 109.5
H7S4 C7S' H7S6 109.5
H7S5 C7S' H7S6 109.5

loop_
_geom_bond_atom_site_label_1
_geom_bond_atom_site_label_2
_geom_bond_distance
Si1 C28 1.835(4)
Si1 C41 1.882(4)
Si1 C35 1.883(3)
Si1 C29 1.887(3)
F1 C7 1.365(4)
F2 C8 1.349(4)
F3 C9 1.342(4)
F4 C10 1.353(4)
F5 C20 1.344(4)
F6 C21 1.343(4)
F7 C22 1.349(4)
F8 C23 1.349(4)
C1 C26 1.414(5)
C1 C2 1.417(5)
C1 C27 1.422(5)
Si2 C48 1.839(4)
Si2 C61 1.872(4)
Si2 C49 1.880(3)
Si2 C55 1.886(3)
C2 C3 1.399(5)
C2 C15 1.442(4)
C3 C4 1.393(5)
C3 H3 0.9500
C4 C5 1.400(5)
C4 C13 1.446(5)
C5 C6 1.386(5)
C5 H5 0.9500
C6 C7 1.419(5)
C6 C11 1.434(5)
C7 C8 1.342(5)
C8 C9 1.425(5)
C9 C10 1.347(5)
C10 C11 1.429(5)
C11 C12 1.373(5)
C12 C13 1.427(5)
C12 H12 0.9500
C13 C14 1.407(5)
C14 C15 1.416(5)
C14 H14 0.9500
C15 C16 1.420(5)
C16 C17 1.425(5)
C16 C47 1.434(5)
C17 C18 1.417(5)
C17 C26 1.435(5)
C18 C19 1.391(5)
C18 H18 0.9500
C19 C20 1.432(5)
C19 C24 1.442(5)
C20 C21 1.347(5)
C21 C22 1.425(5)
C22 C23 1.343(5)
C23 C24 1.424(5)
C24 C25 1.372(5)
C25 C26 1.413(5)
C25 H25 0.9500
C27 C28 1.217(5)
C29 C34 1.531(5)
C29 C30 1.536(5)
C29 H29 1.0000
C30 C31 1.537(5)
C30 H30A 0.9900
C30 H30B 0.9900
C31 C32 1.519(5)
C31 H31A 0.9900
C31 H31B 0.9900
C32 C33 1.515(5)
C32 H32A 0.9900
C32 H32B 0.9900
C33 C34 1.528(5)
C33 H33A 0.9900
C33 H33B 0.9900
C34 H34A 0.9900
C34 H34B 0.9900
C35 C36 1.537(4)
C35 C40 1.540(5)
C35 H35 1.0000
C36 C37 1.530(5)
C36 H36A 0.9900
C36 H36B 0.9900
C37 C38 1.532(5)
C37 H37A 0.9900
C37 H37B 0.9900
C38 C39 1.526(5)
C38 H38A 0.9900
C38 H38B 0.9900
C39 C40 1.529(5)
C39 H39A 0.9900
C39 H39B 0.9900
C40 H40A 0.9900
C40 H40B 0.9900
C41 C42 1.530(5)
C41 C46 1.531(5)
C41 H41 1.0000
C42 C43 1.549(6)
C42 H42A 0.9900
C42 H42B 0.9900
C43 C44 1.530(6)
C43 H43A 0.9900
C43 H43B 0.9900
C44 C45 1.506(6)
C44 H44A 0.9900
C44 H44B 0.9900
C45 C46 1.543(6)
C45 H45A 0.9900
C45 H45B 0.9900
C46 H46A 0.9900
C46 H46B 0.9900
C47 C48 1.212(5)
C49 C54 1.527(5)
C49 C50 1.531(5)
C49 H49 1.0000
C50 C51 1.530(6)
C50 H50A 0.9900
C50 H50B 0.9900
C51 C52 1.507(6)
C51 H51A 0.9900
C51 H51B 0.9900
C52 C53 1.512(6)
C52 H52A 0.9900
C52 H52B 0.9900
C53 C54 1.521(5)
C53 H53A 0.9900
C53 H53B 0.9900
C54 H54A 0.9900
C54 H54B 0.9900
C55 C56 1.542(5)
C55 C60 1.545(5)
C55 H55 1.0000
C56 C57 1.521(5)
C56 H56A 0.9900
C56 H56B 0.9900
C57 C58 1.520(5)
C57 H57A 0.9900
C57 H57B 0.9900
C58 C59 1.503(5)
C58 H58A 0.9900
C58 H58B 0.9900
C59 C60 1.526(5)
C59 H59A 0.9900
C59 H59B 0.9900
C60 H60A 0.9900
C60 H60B 0.9900
C61 C62 1.536(5)
C61 C66 1.540(5)
C61 H61 1.0000
C62 C63 1.531(5)
C62 H62A 0.9900
C62 H62B 0.9900
C63 C64 1.517(5)
C63 H63A 0.9900
C63 H63B 0.9900
C64 C65 1.518(5)
C64 H64A 0.9900
C64 H64B 0.9900
C65 C66 1.532(5)
C65 H65A 0.9900
C65 H65B 0.9900
C66 H66A 0.9900
C66 H66B 0.9900
C1S C2S 1.388(7)
C1S C6S 1.405(7)
C1S C7S 1.487(7)
C2S C3S 1.354(7)
C2S H2S 0.9500
C3S C4S 1.381(7)
C3S H3S 0.9500
C4S C5S 1.308(7)
C4S H4S 0.9500
C5S C6S 1.451(7)
C5S H5S 0.9500
C6S H6S 0.9500
C7S H7S1 0.9800
C7S H7S2 0.9800
C7S H7S3 0.9800
C1S' C2S' 1.387(11)
C1S' C6S' 1.413(11)
C1S' C7S' 1.487(11)
C2S' C3S' 1.369(11)
C2S' H2S' 0.9500
C3S' C4S' 1.379(11)
C3S' H3S' 0.9500
C4S' C5S' 1.318(11)
C4S' H4S' 0.9500
C5S' C6S' 1.444(12)
C5S' H5S' 0.9500
C6S' H6S' 0.9500
C7S' H7S4 0.9800
C7S' H7S5 0.9800
C7S' H7S6 0.9800
